data_4082092
loop_
_publ_author_name
'Hong, Jianquan'
'Zhang, Lixin'
'Wang, Kai'
'Chen, Zhenxia'
'Wu, Limin'
'Zhou, Xigeng'

_publ_section_title
;
 Synthesis, Structural Characterization, and Reactivity of Mono(amidinate)
 Rare-Earth-Metal Bis(aminobenzyl) Complexes
;
_journal_issue 24
_journal_name_full Organometallics
_journal_page_first 7312
_journal_paper_doi 10.1021/om400787j
_journal_volume 32
_journal_year 2013
_chemical_formula_sum 'C43 H63 Cl2 N2 O3 Y'
_chemical_formula_weight 815.76
_chemical_name_systematic
; 
 ? 
;
_space_group_IT_number 60
_symmetry_cell_setting orthorhombic
_symmetry_space_group_name_Hall '-P 2n 2ab'
_symmetry_space_group_name_H-M 'P b c n'
_atom_sites_solution_hydrogens geom
_atom_sites_solution_primary direct
_atom_sites_solution_secondary difmap
_audit_creation_method SHELXL-97
_cell_angle_alpha 90.00
_cell_angle_beta 90.00
_cell_angle_gamma 90.00
_cell_formula_units_Z 4
_cell_length_a 16.431(5)
_cell_length_b 17.865(6)
_cell_length_c 14.908(5)
_cell_measurement_reflns_used 1004
_cell_measurement_temperature 293(2)
_cell_measurement_theta_max 24.32
_cell_measurement_theta_min 2.17
_cell_volume 4376(2)
_computing_cell_refinement 'Bruker SMART'
_computing_data_collection 'Bruker SMART'
_computing_data_reduction 'Bruker SHELXTL'
_computing_molecular_graphics 'Bruker SHELXTL'
_computing_publication_material 'Bruker SHELXTL'
_computing_structure_refinement 'SHELXL-97 (Sheldrick, 1997)'
_computing_structure_solution 'SHELXS-97 (Sheldrick, 1990)'
_diffrn_ambient_temperature 293(2)
_diffrn_measured_fraction_theta_full 0.999
_diffrn_measured_fraction_theta_max 0.999
_diffrn_measurement_device_type 'CCD area detector'
_diffrn_measurement_method 'phi and omega scans'
_diffrn_radiation_monochromator graphite
_diffrn_radiation_source 'fine-focus sealed tube'
_diffrn_radiation_type MoK\a
_diffrn_radiation_wavelength 0.71073
_diffrn_reflns_av_R_equivalents 0.0888
_diffrn_reflns_av_sigmaI/netI 0.0838
_diffrn_reflns_limit_h_max 19
_diffrn_reflns_limit_h_min -10
_diffrn_reflns_limit_k_max 19
_diffrn_reflns_limit_k_min -21
_diffrn_reflns_limit_l_max 17
_diffrn_reflns_limit_l_min -17
_diffrn_reflns_number 20369
_diffrn_reflns_theta_full 25.10
_diffrn_reflns_theta_max 25.10
_diffrn_reflns_theta_min 1.68
_exptl_absorpt_coefficient_mu 1.492
_exptl_absorpt_correction_T_max 0.7962
_exptl_absorpt_correction_T_min 0.7545
_exptl_absorpt_correction_type multi-scan
_exptl_absorpt_process_details sadabs
_exptl_crystal_colour colorless
_exptl_crystal_density_diffrn 1.238
_exptl_crystal_density_method 'not measured'
_exptl_crystal_description block
_exptl_crystal_F_000 1728
_exptl_crystal_size_max 0.20
_exptl_crystal_size_mid 0.18
_exptl_crystal_size_min 0.16
_refine_diff_density_max 0.409
_refine_diff_density_min -0.325
_refine_diff_density_rms 0.051
_refine_ls_extinction_method none
_refine_ls_goodness_of_fit_ref 1.002
_refine_ls_hydrogen_treatment constr
_refine_ls_matrix_type full
_refine_ls_number_parameters 237
_refine_ls_number_reflns 3889
_refine_ls_number_restraints 0
_refine_ls_restrained_S_all 1.002
_refine_ls_R_factor_all 0.1162
_refine_ls_R_factor_gt 0.0469
_refine_ls_shift/su_max 0.001
_refine_ls_shift/su_mean 0.000
_refine_ls_structure_factor_coef Fsqd
_refine_ls_weighting_details 'calc w=1/[\s\^2\^(Fo\^2\^)+(0.0295P)\^2\^+0.0000P] where P=(Fo\^2\^+2Fc\^2\^)/3'
_refine_ls_weighting_scheme calc
_refine_ls_wR_factor_gt 0.0779
_refine_ls_wR_factor_ref 0.0892
_reflns_number_gt 1981
_reflns_number_total 3889
_reflns_threshold_expression >2sigma(I)
_cod_data_source_file om400787j_si_003.cif
_cod_data_source_block complex_2c
_cod_depositor_comments
;
The following automatic conversions were performed:

'_symmetry_cell_setting' value 'Orthorhombic' changed to
'orthorhombic' according to
/home/saulius/struct/CIF-dictionaries/cif_core.dic dictionary named
'cif_core.dic' version 2.4.2 from 2011-04-26.

Automatic conversion script
Id: cif_fix_values 1891 2012-01-12 08:04:46Z andrius 
;
_cod_original_sg_symbol_H-M Pbcn
_cod_database_code 4082092

loop_
_symmetry_equiv_pos_as_xyz
'x, y, z'
'-x+1/2, -y+1/2, z+1/2'
'-x, y, -z+1/2'
'x+1/2, -y+1/2, -z'
'-x, -y, -z'
'x-1/2, y-1/2, -z-1/2'
'x, -y, z-1/2'
'-x-1/2, y-1/2, z'

loop_
_atom_site_label
_atom_site_type_symbol
_atom_site_fract_x
_atom_site_fract_y
_atom_site_fract_z
_atom_site_U_iso_or_equiv
_atom_site_adp_type
_atom_site_occupancy
_atom_site_symmetry_multiplicity
_atom_site_calc_flag
_atom_site_refinement_flags
Y1 Y 0.5000 0.85700(3) 0.7500 0.04606(16) Uani 1 2 d S
Cl1 Cl 0.40894(6) 0.87614(5) 0.88904(7) 0.0712(3) Uani 1 1 d .
C1 C 0.5000 0.6973(2) 0.7500 0.0418(12) Uani 1 2 d S
O2 O 0.5000 0.99728(17) 0.7500 0.0650(10) Uani 1 2 d S
C2 C 0.5000 0.6123(3) 0.7500 0.0469(12) Uani 1 2 d S
C3 C 0.4279(2) 0.57223(19) 0.7492(3) 0.0625(10) Uani 1 1 d .
H3 H 0.3784 0.5976 0.7483 0.075 Uiso 1 1 calc R
O1 O 0.38841(15) 0.89956(13) 0.65493(19) 0.0629(8) Uani 1 1 d .
C15 C 0.5044(3) 0.6738(2) 0.5378(2) 0.0636(11) Uani 1 1 d .
H15 H 0.5365 0.6933 0.5880 0.076 Uiso 1 1 calc R
N1 N 0.44397(17) 0.73884(15) 0.70868(19) 0.0443(8) Uani 1 1 d .
C6 C 0.3881(2) 0.70837(18) 0.6456(3) 0.0494(10) Uani 1 1 d .
C12 C 0.2729(2) 0.7491(2) 0.7496(4) 0.0701(11) Uani 1 1 d .
H12 H 0.3118 0.7884 0.7657 0.084 Uiso 1 1 calc R
C11 C 0.4155(3) 0.6770(2) 0.5643(3) 0.0570(11) Uani 1 1 d .
C22 C 0.4863(3) 1.0447(2) 0.8261(3) 0.0903(15) Uani 1 1 d .
H22A H 0.4319 1.0370 0.8494 0.108 Uiso 1 1 calc R
H22B H 0.5251 1.0332 0.8731 0.108 Uiso 1 1 calc R
C7 C 0.3039(3) 0.7136(2) 0.6636(3) 0.0577(12) Uani 1 1 d .
C4 C 0.4286(3) 0.4946(2) 0.7497(3) 0.0803(13) Uani 1 1 d .
H4 H 0.3796 0.4686 0.7499 0.096 Uiso 1 1 calc R
C16 C 0.5331(3) 0.5945(2) 0.5189(3) 0.0937(16) Uani 1 1 d .
H16A H 0.5220 0.5634 0.5700 0.141 Uiso 1 1 calc R
H16B H 0.5906 0.5948 0.5074 0.141 Uiso 1 1 calc R
H16C H 0.5049 0.5751 0.4675 0.141 Uiso 1 1 calc R
C21 C 0.3218(3) 0.9477(2) 0.6851(3) 0.0768(14) Uani 1 1 d .
H21A H 0.3428 0.9940 0.7100 0.092 Uiso 1 1 calc R
H21B H 0.2894 0.9226 0.7304 0.092 Uiso 1 1 calc R
C5 C 0.5000 0.4558(3) 0.7500 0.082(2) Uani 1 2 d S
H5 H 0.5000 0.4038 0.7500 0.099 Uiso 1 2 calc SR
C9 C 0.2774(3) 0.6537(3) 0.5222(4) 0.0891(16) Uani 1 1 d .
H9 H 0.2403 0.6352 0.4808 0.107 Uiso 1 1 calc R
C14 C 0.1901(2) 0.7863(2) 0.7421(4) 0.1001(16) Uani 1 1 d .
H14A H 0.1488 0.7486 0.7367 0.150 Uiso 1 1 calc R
H14B H 0.1891 0.8180 0.6902 0.150 Uiso 1 1 calc R
H14C H 0.1802 0.8158 0.7948 0.150 Uiso 1 1 calc R
C8 C 0.2496(3) 0.6858(3) 0.6013(4) 0.0816(14) Uani 1 1 d .
H8 H 0.1940 0.6887 0.6124 0.098 Uiso 1 1 calc R
C10 C 0.3583(3) 0.6491(2) 0.5048(3) 0.0808(14) Uani 1 1 d .
H10 H 0.3756 0.6267 0.4519 0.097 Uiso 1 1 calc R
C18 C 0.3809(3) 0.8883(2) 0.5593(3) 0.0795(14) Uani 1 1 d .
H18A H 0.3678 0.8364 0.5465 0.095 Uiso 1 1 calc R
H18B H 0.4316 0.9007 0.5295 0.095 Uiso 1 1 calc R
C20 C 0.2721(3) 0.9630(3) 0.6034(4) 0.125(2) Uani 1 1 d .
H20A H 0.2202 0.9374 0.6074 0.150 Uiso 1 1 calc R
H20B H 0.2619 1.0162 0.5977 0.150 Uiso 1 1 calc R
C13 C 0.2702(3) 0.6945(3) 0.8283(3) 0.1056(17) Uani 1 1 d .
H13A H 0.2483 0.7194 0.8801 0.158 Uiso 1 1 calc R
H13B H 0.3242 0.6772 0.8413 0.158 Uiso 1 1 calc R
H13C H 0.2363 0.6526 0.8132 0.158 Uiso 1 1 calc R
C19 C 0.3162(4) 0.9368(4) 0.5281(4) 0.141(3) Uani 1 1 d .
H19A H 0.3390 0.9787 0.4953 0.169 Uiso 1 1 calc R
H19B H 0.2803 0.9094 0.4882 0.169 Uiso 1 1 calc R
C17 C 0.5201(3) 0.7241(2) 0.4565(3) 0.0923(16) Uani 1 1 d .
H17A H 0.4933 0.7035 0.4049 0.138 Uiso 1 1 calc R
H17B H 0.5775 0.7270 0.4455 0.138 Uiso 1 1 calc R
H17C H 0.4992 0.7733 0.4683 0.138 Uiso 1 1 calc R
C23 C 0.4957(6) 1.1190(3) 0.7981(3) 0.176(3) Uani 1 1 d .
H23A H 0.5436 1.1409 0.8258 0.211 Uiso 1 1 calc R
H23B H 0.4486 1.1483 0.8155 0.211 Uiso 1 1 calc R

loop_
_atom_site_aniso_label
_atom_site_aniso_U_11
_atom_site_aniso_U_22
_atom_site_aniso_U_33
_atom_site_aniso_U_23
_atom_site_aniso_U_13
_atom_site_aniso_U_12
Y1 0.0439(3) 0.0406(3) 0.0537(3) 0.000 0.0064(3) 0.000
Cl1 0.0648(7) 0.0771(7) 0.0716(7) -0.0028(6) 0.0253(6) -0.0038(6)
C1 0.042(3) 0.048(3) 0.036(3) 0.000 0.003(3) 0.000
O2 0.081(3) 0.0393(19) 0.075(3) 0.000 0.011(3) 0.000
C2 0.060(3) 0.041(3) 0.040(3) 0.000 -0.015(4) 0.000
C3 0.074(3) 0.046(2) 0.067(3) 0.007(3) -0.016(3) -0.005(2)
O1 0.065(2) 0.0553(17) 0.0687(19) 0.0059(15) -0.0030(16) 0.0114(15)
C15 0.081(3) 0.060(2) 0.050(2) -0.0080(18) 0.003(3) -0.007(3)
N1 0.0389(18) 0.0429(18) 0.0511(18) 0.0035(15) -0.0083(15) -0.0025(16)
C6 0.053(3) 0.039(2) 0.056(3) 0.0134(19) -0.017(2) -0.007(2)
C12 0.040(2) 0.077(3) 0.093(3) 0.006(4) -0.008(3) -0.004(2)
C11 0.073(3) 0.046(2) 0.052(3) 0.010(2) -0.016(3) -0.010(2)
C22 0.118(4) 0.062(3) 0.091(3) -0.023(3) 0.016(3) -0.001(3)
C7 0.050(3) 0.052(3) 0.071(3) 0.014(2) -0.017(3) -0.010(2)
C4 0.105(4) 0.054(3) 0.083(3) 0.010(3) -0.025(4) -0.022(3)
C16 0.130(5) 0.075(3) 0.077(3) -0.016(3) -0.009(3) 0.012(3)
C21 0.057(3) 0.077(3) 0.097(4) 0.003(3) 0.010(3) 0.020(3)
C5 0.131(7) 0.050(4) 0.066(4) 0.000 -0.040(6) 0.000
C9 0.092(4) 0.091(4) 0.084(4) 0.014(3) -0.052(3) -0.026(4)
C14 0.057(3) 0.102(4) 0.141(5) 0.014(4) -0.001(4) 0.005(3)
C8 0.062(3) 0.088(4) 0.095(4) 0.022(3) -0.030(3) -0.016(3)
C10 0.096(4) 0.080(3) 0.066(3) 0.003(3) -0.031(3) -0.023(3)
C18 0.096(4) 0.073(3) 0.069(3) 0.003(3) -0.004(3) 0.012(3)
C20 0.114(5) 0.140(5) 0.121(5) 0.026(4) -0.012(5) 0.060(4)
C13 0.104(4) 0.120(4) 0.093(4) 0.015(4) 0.009(3) 0.019(4)
C19 0.120(5) 0.211(7) 0.091(5) 0.011(4) -0.024(4) 0.083(5)
C17 0.127(5) 0.079(3) 0.071(3) -0.001(3) 0.020(3) -0.012(3)
C23 0.344(9) 0.056(3) 0.127(5) -0.014(3) -0.008(8) 0.020(6)

loop_
_atom_type_symbol
_atom_type_description
_atom_type_scat_dispersion_real
_atom_type_scat_dispersion_imag
_atom_type_scat_source
C C 0.0033 0.0016 'International Tables Vol C Tables 4.2.6.8 and 6.1.1.4'
H H 0.0000 0.0000 'International Tables Vol C Tables 4.2.6.8 and 6.1.1.4'
N N 0.0061 0.0033 'International Tables Vol C Tables 4.2.6.8 and 6.1.1.4'
O O 0.0106 0.0060 'International Tables Vol C Tables 4.2.6.8 and 6.1.1.4'
Cl Cl 0.1484 0.1585 'International Tables Vol C Tables 4.2.6.8 and 6.1.1.4'
Y Y -2.7962 3.5667 'International Tables Vol C Tables 4.2.6.8 and 6.1.1.4'

loop_
_geom_angle_atom_site_label_1
_geom_angle_atom_site_label_2
_geom_angle_atom_site_label_3
_geom_angle
_geom_angle_site_symmetry_1
_geom_angle_site_symmetry_3
N1 Y1 N1 55.38(14) . 3_656
N1 Y1 O1 135.77(9) . 3_656
N1 Y1 O1 80.54(9) 3_656 3_656
N1 Y1 O1 80.54(9) . .
N1 Y1 O1 135.77(9) 3_656 .
O1 Y1 O1 143.67(12) 3_656 .
N1 Y1 O2 152.31(7) . .
N1 Y1 O2 152.31(7) 3_656 .
O1 Y1 O2 71.84(6) 3_656 .
O1 Y1 O2 71.84(6) . .
N1 Y1 Cl1 95.80(7) . .
N1 Y1 Cl1 97.69(7) 3_656 .
O1 Y1 Cl1 85.86(7) 3_656 .
O1 Y1 Cl1 89.40(8) . .
O2 Y1 Cl1 82.38(2) . .
N1 Y1 Cl1 97.69(7) . 3_656
N1 Y1 Cl1 95.80(7) 3_656 3_656
O1 Y1 Cl1 89.40(8) 3_656 3_656
O1 Y1 Cl1 85.86(7) . 3_656
O2 Y1 Cl1 82.38(2) . 3_656
Cl1 Y1 Cl1 164.76(5) . 3_656
N1 Y1 C1 27.69(7) . .
N1 Y1 C1 27.69(7) 3_656 .
O1 Y1 C1 108.16(6) 3_656 .
O1 Y1 C1 108.16(6) . .
O2 Y1 C1 180.000(1) . .
Cl1 Y1 C1 97.62(2) . .
Cl1 Y1 C1 97.62(2) 3_656 .
N1 C1 N1 112.3(4) . 3_656
N1 C1 C2 123.8(2) . .
N1 C1 C2 123.8(2) 3_656 .
N1 C1 Y1 56.2(2) . .
N1 C1 Y1 56.2(2) 3_656 .
C2 C1 Y1 180.000(1) . .
C22 O2 C22 107.5(4) 3_656 .
C22 O2 Y1 126.3(2) 3_656 .
C22 O2 Y1 126.3(2) . .
C3 C2 C3 117.7(4) . 3_656
C3 C2 C1 121.2(2) . .
C3 C2 C1 121.2(2) 3_656 .
C2 C3 C4 120.6(4) . .
C2 C3 H3 119.7 . .
C4 C3 H3 119.7 . .
C18 O1 C21 108.7(3) . .
C18 O1 Y1 126.5(3) . .
C21 O1 Y1 124.6(3) . .
C11 C15 C16 112.6(3) . .
C11 C15 C17 110.3(4) . .
C16 C15 C17 110.4(3) . .
C11 C15 H15 107.8 . .
C16 C15 H15 107.8 . .
C17 C15 H15 107.8 . .
C1 N1 C6 122.5(3) . .
C1 N1 Y1 96.2(2) . .
C6 N1 Y1 139.4(2) . .
C11 C6 C7 120.2(4) . .
C11 C6 N1 120.9(4) . .
C7 C6 N1 118.7(4) . .
C14 C12 C7 115.0(4) . .
C14 C12 C13 108.0(4) . .
C7 C12 C13 113.1(3) . .
C14 C12 H12 106.8 . .
C7 C12 H12 106.8 . .
C13 C12 H12 106.8 . .
C10 C11 C6 118.4(4) . .
C10 C11 C15 118.3(4) . .
C6 C11 C15 123.3(4) . .
C23 C22 O2 108.0(4) . .
C23 C22 H22A 110.1 . .
O2 C22 H22A 110.1 . .
C23 C22 H22B 110.1 . .
O2 C22 H22B 110.1 . .
H22A C22 H22B 108.4 . .
C8 C7 C6 118.8(4) . .
C8 C7 C12 120.1(4) . .
C6 C7 C12 121.1(4) . .
C5 C4 C3 121.1(4) . .
C5 C4 H4 119.5 . .
C3 C4 H4 119.5 . .
C15 C16 H16A 109.5 . .
C15 C16 H16B 109.5 . .
H16A C16 H16B 109.5 . .
C15 C16 H16C 109.5 . .
H16A C16 H16C 109.5 . .
H16B C16 H16C 109.5 . .
O1 C21 C20 105.4(4) . .
O1 C21 H21A 110.7 . .
C20 C21 H21A 110.7 . .
O1 C21 H21B 110.7 . .
C20 C21 H21B 110.7 . .
H21A C21 H21B 108.8 . .
C4 C5 C4 118.9(5) 3_656 .
C4 C5 H5 120.5 3_656 .
C4 C5 H5 120.5 . .
C10 C9 C8 120.7(5) . .
C10 C9 H9 119.7 . .
C8 C9 H9 119.7 . .
C12 C14 H14A 109.5 . .
C12 C14 H14B 109.5 . .
H14A C14 H14B 109.5 . .
C12 C14 H14C 109.5 . .
H14A C14 H14C 109.5 . .
H14B C14 H14C 109.5 . .
C7 C8 C9 120.5(5) . .
C7 C8 H8 119.8 . .
C9 C8 H8 119.8 . .
C9 C10 C11 121.4(5) . .
C9 C10 H10 119.3 . .
C11 C10 H10 119.3 . .
O1 C18 C19 107.3(4) . .
O1 C18 H18A 110.3 . .
C19 C18 H18A 110.3 . .
O1 C18 H18B 110.3 . .
C19 C18 H18B 110.3 . .
H18A C18 H18B 108.5 . .
C19 C20 C21 107.8(4) . .
C19 C20 H20A 110.1 . .
C21 C20 H20A 110.1 . .
C19 C20 H20B 110.1 . .
C21 C20 H20B 110.1 . .
H20A C20 H20B 108.5 . .
C12 C13 H13A 109.5 . .
C12 C13 H13B 109.5 . .
H13A C13 H13B 109.5 . .
C12 C13 H13C 109.5 . .
H13A C13 H13C 109.5 . .
H13B C13 H13C 109.5 . .
C20 C19 C18 108.6(4) . .
C20 C19 H19A 110.0 . .
C18 C19 H19A 110.0 . .
C20 C19 H19B 110.0 . .
C18 C19 H19B 110.0 . .
H19A C19 H19B 108.3 . .
C15 C17 H17A 109.5 . .
C15 C17 H17B 109.5 . .
H17A C17 H17B 109.5 . .
C15 C17 H17C 109.5 . .
H17A C17 H17C 109.5 . .
H17B C17 H17C 109.5 . .
C22 C23 C23 107.9(3) . 3_656
C22 C23 H23A 110.1 . .
C23 C23 H23A 110.1 3_656 .
C22 C23 H23B 110.1 . .
C23 C23 H23B 110.1 3_656 .
H23A C23 H23B 108.4 . .

loop_
_geom_bond_atom_site_label_1
_geom_bond_atom_site_label_2
_geom_bond_distance
_geom_bond_site_symmetry_2
Y1 N1 2.384(3) .
Y1 N1 2.384(3) 3_656
Y1 O1 2.439(3) 3_656
Y1 O1 2.439(3) .
Y1 O2 2.506(3) .
Y1 Cl1 2.5791(11) .
Y1 Cl1 2.5792(11) 3_656
Y1 C1 2.854(5) .
C1 N1 1.334(3) .
C1 N1 1.334(3) 3_656
C1 C2 1.517(6) .
O2 C22 1.434(4) 3_656
O2 C22 1.434(4) .
C2 C3 1.385(4) .
C2 C3 1.385(4) 3_656
C3 C4 1.388(5) .
C3 H3 0.9300 .
O1 C18 1.445(4) .
O1 C21 1.463(4) .
C15 C11 1.514(5) .
C15 C16 1.520(5) .
C15 C17 1.530(5) .
C15 H15 0.9800 .
N1 C6 1.423(4) .
C6 C11 1.409(5) .
C6 C7 1.413(5) .
C12 C14 1.517(5) .
C12 C7 1.517(5) .
C12 C13 1.527(5) .
C12 H12 0.9800 .
C11 C10 1.386(5) .
C22 C23 1.399(5) .
C22 H22A 0.9700 .
C22 H22B 0.9700 .
C7 C8 1.380(5) .
C4 C5 1.362(5) .
C4 H4 0.9300 .
C16 H16A 0.9600 .
C16 H16B 0.9600 .
C16 H16C 0.9600 .
C21 C20 1.491(6) .
C21 H21A 0.9700 .
C21 H21B 0.9700 .
C5 C4 1.362(5) 3_656
C5 H5 0.9300 .
C9 C10 1.356(6) .
C9 C8 1.389(6) .
C9 H9 0.9300 .
C14 H14A 0.9600 .
C14 H14B 0.9600 .
C14 H14C 0.9600 .
C8 H8 0.9300 .
C10 H10 0.9300 .
C18 C19 1.447(6) .
C18 H18A 0.9700 .
C18 H18B 0.9700 .
C20 C19 1.415(6) .
C20 H20A 0.9700 .
C20 H20B 0.9700 .
C13 H13A 0.9600 .
C13 H13B 0.9600 .
C13 H13C 0.9600 .
C19 H19A 0.9700 .
C19 H19B 0.9700 .
C17 H17A 0.9600 .
C17 H17B 0.9600 .
C17 H17C 0.9600 .
C23 C23 1.442(9) 3_656
C23 H23A 0.9700 .
C23 H23B 0.9700 .
